data_7235703
loop_
_publ_author_name
'Wu, Guo-Yun'
'Ren, Yi-Xia'
'Yin, Zheng'
'Sun, Feng'
'Zeng, Ming-Hua'
'Kurmoo, Mohamedally'

_publ_section_title
;
 Effects of substituent groups on the structures and luminescence
 properties of 2D/3D CdII complexes with mixed rigid and flexible
 carboxylate ligands
;
_journal_issue 46
_journal_name_full 'RSC Adv.'
_journal_page_first 24183
_journal_paper_doi 10.1039/C4RA04755A
_journal_volume 4
_journal_year 2014
_chemical_formula_sum 'C13 H14 Cd N2 O6'
_chemical_formula_weight 406.66
_space_group_IT_number 2
_space_group_name_Hall '-P 1'
_space_group_name_H-M_alt 'P -1'
_symmetry_cell_setting triclinic
_symmetry_space_group_name_H-M 'P -1'
_atom_sites_solution_hydrogens geom
_atom_sites_solution_primary direct
_atom_sites_solution_secondary difmap
_audit_creation_method SHELXL-97
_cell_angle_alpha 74.826(3)
_cell_angle_beta 73.131(3)
_cell_angle_gamma 85.128(3)
_cell_formula_units_Z 2
_cell_length_a 8.6033(15)
_cell_length_b 9.0659(16)
_cell_length_c 10.1203(18)
_cell_measurement_temperature 173(2)
_cell_volume 729.0(2)
_computing_structure_refinement 'SHELXL-97 (Sheldrick, 1997)'
_computing_structure_solution 'SHELXS-97 (Sheldrick, 1990)'
_diffrn_ambient_temperature 173(2)
_diffrn_measured_fraction_theta_full 0.972
_diffrn_measured_fraction_theta_max 0.972
_diffrn_radiation_monochromator graphite
_diffrn_radiation_source 'fine-focus sealed tube'
_diffrn_radiation_type MoK\a
_diffrn_radiation_wavelength 0.71073
_diffrn_reflns_av_R_equivalents 0.0156
_diffrn_reflns_av_sigmaI/netI 0.0228
_diffrn_reflns_limit_h_max 10
_diffrn_reflns_limit_h_min -10
_diffrn_reflns_limit_k_max 10
_diffrn_reflns_limit_k_min -10
_diffrn_reflns_limit_l_max 12
_diffrn_reflns_limit_l_min -12
_diffrn_reflns_number 4824
_diffrn_reflns_theta_full 25.00
_diffrn_reflns_theta_max 25.00
_diffrn_reflns_theta_min 2.17
_exptl_absorpt_coefficient_mu 1.529
_exptl_absorpt_correction_T_max 0.737
_exptl_absorpt_correction_T_min 0.689
_exptl_absorpt_correction_type multi-scans
_exptl_crystal_density_diffrn 1.853
_exptl_crystal_density_method 'not measured'
_exptl_crystal_F_000 404
_exptl_crystal_size_max 0.25
_exptl_crystal_size_mid 0.22
_exptl_crystal_size_min 0.20
_refine_diff_density_max 0.981
_refine_diff_density_min -0.744
_refine_diff_density_rms 0.109
_refine_ls_extinction_method none
_refine_ls_goodness_of_fit_ref 1.113
_refine_ls_hydrogen_treatment mixed
_refine_ls_matrix_type full
_refine_ls_number_parameters 199
_refine_ls_number_reflns 2491
_refine_ls_number_restraints 12
_refine_ls_restrained_S_all 1.146
_refine_ls_R_factor_all 0.0300
_refine_ls_R_factor_gt 0.0279
_refine_ls_shift/su_max 0.001
_refine_ls_shift/su_mean 0.000
_refine_ls_structure_factor_coef Fsqd
_refine_ls_weighting_details 'calc w=1/[\s^2^(Fo^2^)+(0.0298P)^2^+2.4719P] where P=(Fo^2^+2Fc^2^)/3'
_refine_ls_weighting_scheme calc
_refine_ls_wR_factor_gt 0.0767
_refine_ls_wR_factor_ref 0.0781
_reflns_number_gt 2343
_reflns_number_total 2491
_reflns_threshold_expression >2sigma(I)
_cod_data_source_file c4ra04755a2.cif
_cod_data_source_block 3
_cod_original_sg_symbol_H-M P-1
_cod_database_code 7235703

loop_
_symmetry_equiv_pos_as_xyz
'x, y, z'
'-x, -y, -z'

loop_
_atom_site_label
_atom_site_type_symbol
_atom_site_fract_x
_atom_site_fract_y
_atom_site_fract_z
_atom_site_U_iso_or_equiv
_atom_site_adp_type
_atom_site_occupancy
_atom_site_symmetry_multiplicity
_atom_site_calc_flag
_atom_site_refinement_flags
Cd1 Cd 0.12235(3) 0.56940(3) 0.31023(3) 0.02237(12) Uani 1 1 d .
O1 O 0.3260(4) 0.4305(4) 0.2216(4) 0.0452(9) Uani 1 1 d .
O1W O 0.1479(7) 0.3431(5) 1.0142(5) 0.0713(14) Uani 1 1 d .
O2 O 0.2263(5) 0.2233(5) 0.3802(4) 0.0668(14) Uani 1 1 d .
O3 O 1.0395(6) 0.2144(4) -0.3657(5) 0.0834(17) Uani 1 1 d U
H3 H 1.1420 0.2295 -0.4354 0.100 Uiso 1 1 calc R
O4 O -0.1351(4) 0.4565(4) 0.4627(3) 0.0371(8) Uani 1 1 d .
O5 O -0.0832(4) 0.4912(4) 0.2341(3) 0.0348(7) Uani 1 1 d .
N1 N 0.7870(5) 0.2155(4) -0.1441(4) 0.0330(9) Uani 1 1 d .
N2 N 0.8001(5) -0.0343(4) -0.0544(4) 0.0405(10) Uani 1 1 d .
H2A H 0.8335 -0.1298 -0.0472 0.049 Uiso 1 1 calc R
C1 C 0.3262(5) 0.2885(5) 0.2723(4) 0.0277(9) Uani 1 1 d .
C2 C 0.4549(5) 0.1969(5) 0.1915(4) 0.0247(9) Uani 1 1 d .
C3 C 0.4653(6) 0.0377(5) 0.2480(5) 0.0326(10) Uani 1 1 d .
H3A H 0.3936 -0.0079 0.3381 0.039 Uiso 1 1 calc R
C4 C 0.5766(6) -0.0534(5) 0.1764(5) 0.0343(10) Uani 1 1 d .
H4A H 0.5835 -0.1605 0.2146 0.041 Uiso 1 1 calc R
C5 C 0.6782(5) 0.0201(5) 0.0448(5) 0.0299(10) Uani 1 1 d .
C6 C 0.6708(5) 0.1776(5) -0.0116(4) 0.0263(9) Uani 1 1 d .
C7 C 0.5596(5) 0.2685(5) 0.0610(4) 0.0266(9) Uani 1 1 d .
H7A H 0.5548 0.3759 0.0232 0.032 Uiso 1 1 calc R
C8 C 0.8581(6) 0.0862(5) -0.1639(5) 0.0409(12) Uani 1 1 d .
C9 C 0.9871(8) 0.0767(7) -0.3004(7) 0.073(2) Uani 1 1 d U
C10 C 1.0799(8) -0.0585(7) -0.3009(7) 0.0627(18) Uani 1 1 d .
H10A H 1.1588 -0.0489 -0.3946 0.094 Uiso 1 1 calc R
H10B H 1.0081 -0.1447 -0.2810 0.094 Uiso 1 1 calc R
H10C H 1.1375 -0.0762 -0.2275 0.094 Uiso 1 1 calc R
C11 C -0.1803(5) 0.4515(5) 0.3575(5) 0.0275(9) Uani 1 1 d .
C12 C -0.3454(5) 0.3925(6) 0.3740(6) 0.0392(12) Uani 1 1 d .
H12A H -0.3357 0.2818 0.3786 0.047 Uiso 1 1 calc R
H12B H -0.3806 0.4440 0.2881 0.047 Uiso 1 1 calc R
C13 C -0.4766(5) 0.4167(5) 0.5058(5) 0.0310(10) Uani 1 1 d .
H13A H -0.5741 0.3578 0.5190 0.047 Uiso 1 1 calc R
H13B H -0.4365 0.3768 0.5909 0.047 Uiso 1 1 calc R
H1B H 0.0603 0.3241 0.9982 0.047 Uiso 1 1 d R
H1A H 0.2358 0.3404 0.9502 0.047 Uiso 1 1 d R

loop_
_atom_site_aniso_label
_atom_site_aniso_U_11
_atom_site_aniso_U_22
_atom_site_aniso_U_33
_atom_site_aniso_U_23
_atom_site_aniso_U_13
_atom_site_aniso_U_12
Cd1 0.02103(17) 0.02461(18) 0.01630(17) -0.00543(12) 0.00291(11) 0.00017(11)
O1 0.0422(19) 0.039(2) 0.0340(19) -0.0055(16) 0.0128(15) 0.0139(15)
O1W 0.123(4) 0.046(2) 0.054(3) -0.017(2) -0.042(3) 0.024(3)
O2 0.070(3) 0.046(2) 0.050(2) -0.018(2) 0.042(2) -0.011(2)
O3 0.108(4) 0.034(2) 0.052(3) -0.0001(19) 0.049(2) 0.013(2)
O4 0.0247(15) 0.066(2) 0.0252(17) -0.0203(16) -0.0049(13) -0.0031(15)
O5 0.0325(17) 0.0445(19) 0.0235(16) -0.0051(14) -0.0051(14) 0.0003(14)
N1 0.031(2) 0.0260(19) 0.028(2) -0.0061(16) 0.0120(16) 0.0029(15)
N2 0.044(2) 0.026(2) 0.034(2) -0.0041(17) 0.0116(19) 0.0070(17)
C1 0.022(2) 0.040(3) 0.021(2) -0.013(2) 0.0002(17) -0.0053(18)
C2 0.022(2) 0.028(2) 0.019(2) -0.0059(17) 0.0018(16) -0.0023(16)
C3 0.032(2) 0.036(2) 0.021(2) -0.0040(19) 0.0066(18) -0.0077(19)
C4 0.042(3) 0.022(2) 0.027(2) 0.0022(19) 0.001(2) 0.0011(19)
C5 0.033(2) 0.024(2) 0.024(2) -0.0023(18) 0.0024(18) 0.0026(17)
C6 0.026(2) 0.022(2) 0.021(2) -0.0009(17) 0.0050(17) -0.0009(16)
C7 0.028(2) 0.023(2) 0.022(2) -0.0078(17) 0.0033(17) 0.0023(17)
C8 0.042(3) 0.026(2) 0.032(3) -0.002(2) 0.016(2) 0.008(2)
C9 0.077(4) 0.035(3) 0.057(4) 0.003(3) 0.042(3) 0.020(3)
C10 0.073(4) 0.046(3) 0.045(3) -0.010(3) 0.018(3) 0.010(3)
C11 0.022(2) 0.033(2) 0.030(2) -0.0159(19) -0.0055(18) 0.0066(17)
C12 0.024(2) 0.054(3) 0.048(3) -0.031(3) -0.006(2) 0.000(2)
C13 0.020(2) 0.034(2) 0.036(3) -0.009(2) -0.0018(18) -0.0044(17)

loop_
_atom_type_symbol
_atom_type_description
_atom_type_scat_dispersion_real
_atom_type_scat_dispersion_imag
_atom_type_scat_source
C C 0.0033 0.0016 'International Tables Vol C Tables 4.2.6.8 and 6.1.1.4'
H H 0.0000 0.0000 'International Tables Vol C Tables 4.2.6.8 and 6.1.1.4'
Cd Cd -0.8075 1.2024 'International Tables Vol C Tables 4.2.6.8 and 6.1.1.4'
N N 0.0061 0.0033 'International Tables Vol C Tables 4.2.6.8 and 6.1.1.4'
O O 0.0106 0.0060 'International Tables Vol C Tables 4.2.6.8 and 6.1.1.4'

loop_
_geom_angle_atom_site_label_1
_geom_angle_atom_site_label_2
_geom_angle_atom_site_label_3
_geom_angle
_geom_angle_site_symmetry_1
_geom_angle_site_symmetry_3
O1 Cd1 N1 93.93(13) . 2_665
O1 Cd1 O4 103.73(13) . 2_566
N1 Cd1 O4 119.14(14) 2_665 2_566
O1 Cd1 O5 100.60(14) . .
N1 Cd1 O5 103.19(14) 2_665 .
O4 Cd1 O5 128.73(11) 2_566 .
O1 Cd1 O3 161.59(15) . 2_665
N1 Cd1 O3 69.05(13) 2_665 2_665
O4 Cd1 O3 79.94(16) 2_566 2_665
O5 Cd1 O3 90.46(18) . 2_665
O1 Cd1 O4 121.84(13) . .
N1 Cd1 O4 138.59(13) 2_665 .
O4 Cd1 O4 74.98(12) 2_566 .
O5 Cd1 O4 53.87(10) . .
O3 Cd1 O4 76.57(14) 2_665 .
C1 O1 Cd1 119.9(3) . .
H1B O1W H1A 117.5 . .
C9 O3 Cd1 120.0(3) . 2_665
C9 O3 H3 120.0 . .
Cd1 O3 H3 120.0 2_665 .
C11 O4 Cd1 163.3(3) . 2_566
C11 O4 Cd1 91.6(3) . .
Cd1 O4 Cd1 105.02(12) 2_566 .
C11 O5 Cd1 95.1(3) . .
C8 N1 C6 105.6(4) . .
C8 N1 Cd1 118.0(3) . 2_665
C6 N1 Cd1 136.4(3) . 2_665
C8 N2 C5 107.1(4) . .
C8 N2 H2A 126.5 . .
C5 N2 H2A 126.5 . .
O2 C1 O1 123.3(4) . .
O2 C1 C2 119.7(4) . .
O1 C1 C2 117.1(4) . .
C7 C2 C3 120.8(4) . .
C7 C2 C1 120.0(4) . .
C3 C2 C1 119.2(4) . .
C4 C3 C2 122.0(4) . .
C4 C3 H3A 119.0 . .
C2 C3 H3A 119.0 . .
C3 C4 C5 116.3(4) . .
C3 C4 H4A 121.8 . .
C5 C4 H4A 121.8 . .
N2 C5 C4 131.8(4) . .
N2 C5 C6 105.8(4) . .
C4 C5 C6 122.4(4) . .
C7 C6 C5 121.0(4) . .
C7 C6 N1 130.5(4) . .
C5 C6 N1 108.5(4) . .
C6 C7 C2 117.5(4) . .
C6 C7 H7A 121.2 . .
C2 C7 H7A 121.2 . .
N1 C8 N2 113.0(4) . .
N1 C8 C9 122.2(4) . .
N2 C8 C9 124.7(4) . .
O3 C9 C10 126.0(6) . .
O3 C9 C8 107.4(5) . .
C10 C9 C8 117.9(5) . .
C9 C10 H10A 109.5 . .
C9 C10 H10B 109.5 . .
H10A C10 H10B 109.5 . .
C9 C10 H10C 109.5 . .
H10A C10 H10C 109.5 . .
H10B C10 H10C 109.5 . .
O4 C11 O5 119.3(4) . .
O4 C11 C12 121.7(4) . .
O5 C11 C12 118.9(4) . .
C11 C12 C13 114.3(4) . .
C11 C12 H12A 108.7 . .
C13 C12 H12A 108.7 . .
C11 C12 H12B 108.7 . .
C13 C12 H12B 108.7 . .
H12A C12 H12B 107.6 . .
C13 C13 C12 112.3(5) 2_466 .
C13 C13 H13A 109.1 2_466 .
C12 C13 H13A 109.1 . .
C13 C13 H13B 109.1 2_466 .
C12 C13 H13B 109.1 . .
H13A C13 H13B 107.9 . .

loop_
_geom_bond_atom_site_label_1
_geom_bond_atom_site_label_2
_geom_bond_distance
_geom_bond_site_symmetry_2
Cd1 O1 2.183(3) .
Cd1 N1 2.240(4) 2_665
Cd1 O4 2.283(3) 2_566
Cd1 O5 2.348(3) .
Cd1 O3 2.399(4) 2_665
Cd1 O4 2.431(3) .
O1 C1 1.255(6) .
O1W H1B 0.8559 .
O1W H1A 0.8439 .
O2 C1 1.218(6) .
O3 C9 1.300(7) .
O3 Cd1 2.399(4) 2_665
O3 H3 0.9500 .
O4 C11 1.247(5) .
O4 Cd1 2.283(3) 2_566
O5 C11 1.264(5) .
N1 C8 1.311(6) .
N1 C6 1.398(5) .
N1 Cd1 2.240(4) 2_665
N2 C8 1.345(6) .
N2 C5 1.383(6) .
N2 H2A 0.8800 .
C1 C2 1.502(6) .
C2 C7 1.392(6) .
C2 C3 1.412(6) .
C3 C4 1.379(6) .
C3 H3A 0.9500 .
C4 C5 1.393(6) .
C4 H4A 0.9500 .
C5 C6 1.395(6) .
C6 C7 1.382(6) .
C7 H7A 0.9500 .
C8 C9 1.518(7) .
C9 C10 1.405(8) .
C10 H10A 0.9800 .
C10 H10B 0.9800 .
C10 H10C 0.9800 .
C11 C12 1.509(6) .
C12 C13 1.530(6) .
C12 H12A 0.9900 .
C12 H12B 0.9900 .
C13 C13 1.513(9) 2_466
C13 H13A 0.9900 .
C13 H13B 0.9900 .

loop_
_geom_torsion_atom_site_label_1
_geom_torsion_atom_site_label_2
_geom_torsion_atom_site_label_3
_geom_torsion_atom_site_label_4
_geom_torsion
_geom_torsion_site_symmetry_1
_geom_torsion_site_symmetry_4
N1 Cd1 O1 C1 -173.7(4) 2_665 .
O4 Cd1 O1 C1 65.0(4) 2_566 .
O5 Cd1 O1 C1 -69.5(4) . .
O3 Cd1 O1 C1 164.5(5) 2_665 .
O4 Cd1 O1 C1 -15.6(4) . .
O1 Cd1 O4 C11 -81.9(3) . .
N1 Cd1 O4 C11 63.8(3) 2_665 .
O4 Cd1 O4 C11 -178.9(3) 2_566 .
O5 Cd1 O4 C11 -2.5(2) . .
O3 Cd1 O4 C11 98.1(3) 2_665 .
O1 Cd1 O4 Cd1 97.04(17) . 2_566
N1 Cd1 O4 Cd1 -117.26(19) 2_665 2_566
O4 Cd1 O4 Cd1 0.0 2_566 2_566
O5 Cd1 O4 Cd1 176.4(2) . 2_566
O3 Cd1 O4 Cd1 -83.00(19) 2_665 2_566
O1 Cd1 O5 C11 124.4(3) . .
N1 Cd1 O5 C11 -139.0(3) 2_665 .
O4 Cd1 O5 C11 7.0(3) 2_566 .
O3 Cd1 O5 C11 -70.4(3) 2_665 .
O4 Cd1 O5 C11 2.5(2) . .
Cd1 O1 C1 O2 -8.4(7) . .
Cd1 O1 C1 C2 170.0(3) . .
O2 C1 C2 C7 173.8(5) . .
O1 C1 C2 C7 -4.7(6) . .
O2 C1 C2 C3 -4.7(7) . .
O1 C1 C2 C3 176.8(4) . .
C7 C2 C3 C4 -1.0(7) . .
C1 C2 C3 C4 177.4(4) . .
C2 C3 C4 C5 -0.1(7) . .
C8 N2 C5 C4 179.3(6) . .
C8 N2 C5 C6 -1.0(6) . .
C3 C4 C5 N2 -179.4(5) . .
C3 C4 C5 C6 1.0(7) . .
N2 C5 C6 C7 179.6(4) . .
C4 C5 C6 C7 -0.7(7) . .
N2 C5 C6 N1 0.5(5) . .
C4 C5 C6 N1 -179.7(5) . .
C8 N1 C6 C7 -178.7(5) . .
Cd1 N1 C6 C7 4.5(8) 2_665 .
C8 N1 C6 C5 0.2(6) . .
Cd1 N1 C6 C5 -176.6(4) 2_665 .
C5 C6 C7 C2 -0.5(7) . .
N1 C6 C7 C2 178.3(5) . .
C3 C2 C7 C6 1.3(7) . .
C1 C2 C7 C6 -177.2(4) . .
C6 N1 C8 N2 -0.9(6) . .
Cd1 N1 C8 N2 176.6(4) 2_665 .
C6 N1 C8 C9 176.7(6) . .
Cd1 N1 C8 C9 -5.8(8) 2_665 .
C5 N2 C8 N1 1.2(7) . .
C5 N2 C8 C9 -176.3(6) . .
Cd1 O3 C9 C10 -166.7(6) 2_665 .
Cd1 O3 C9 C8 -20.3(9) 2_665 .
N1 C8 C9 O3 17.4(10) . .
N2 C8 C9 O3 -165.3(6) . .
N1 C8 C9 C10 167.0(7) . .
N2 C8 C9 C10 -15.7(11) . .
Cd1 O4 C11 O5 -171.9(8) 2_566 .
Cd1 O4 C11 O5 4.4(4) . .
Cd1 O4 C11 C12 5.2(14) 2_566 .
Cd1 O4 C11 C12 -178.5(4) . .
Cd1 O5 C11 O4 -4.5(4) . .
Cd1 O5 C11 C12 178.2(4) . .
O4 C11 C12 C13 29.5(7) . .
O5 C11 C12 C13 -153.3(4) . .
C11 C12 C13 C13 69.7(6) . 2_466
